data_2220015
loop_
_publ_author_name
'Thong, Pui Yee'
'Lo, Kong Mun'
'Ng, Seik Weng'

_publ_section_title <i>catena</i>-Poly[[tribenzyltin(IV)]-\m-4-nitrocinnamato-\k^2^<i>O</i>:<i>O</i>']
_journal_coeditor_code TK2314
_journal_issue 11
_journal_name_full 'Acta Crystallographica Section E'
_journal_page_first m1390
_journal_paper_doi 10.1107/S1600536808032236
_journal_volume 64
_journal_year 2008
_chemical_formula_iupac '[Sn (C7 H7)3 (C9 H6 N O4)]'
_chemical_formula_moiety 'C30 H27 N O4 Sn'
_chemical_formula_sum 'C30 H27 N O4 Sn'
_chemical_formula_weight 584.22
_chemical_name_systematic
;
catena-Poly[[tribenzyltin(IV)]-\m-4-nitrocinnamato-\k^2^<i>O</i>:<i>O</i>']
;
_space_group_IT_number 14
_symmetry_cell_setting monoclinic
_symmetry_space_group_name_Hall '-P 2yn'
_symmetry_space_group_name_H-M 'P 1 21/n 1'
_atom_sites_solution_hydrogens geom
_atom_sites_solution_primary direct
_atom_sites_solution_secondary difmap
_audit_creation_method SHELXL97
_cell_angle_alpha 90
_cell_angle_beta 112.1330(10)
_cell_angle_gamma 90
_cell_formula_units_Z 8
_cell_length_a 21.4850(3)
_cell_length_b 10.21340(10)
_cell_length_c 25.9562(4)
_cell_measurement_reflns_used 9977
_cell_measurement_temperature 100(2)
_cell_measurement_theta_max 28.3
_cell_measurement_theta_min 2.4
_cell_volume 5275.99(13)
_computing_cell_refinement 'SAINT (Bruker, 2007)'
_computing_data_collection 'APEX2 (Bruker, 2007)'
_computing_data_reduction 'SAINT (Bruker, 2007)'
_computing_molecular_graphics 'X-SEED (Barbour, 2001)'
_computing_publication_material 'publCIF (Westrip, 2008)'
_computing_structure_refinement 'SHELXL97 (Sheldrick, 2008)'
_computing_structure_solution 'SHELXS97 (Sheldrick, 2008)'
_diffrn_ambient_temperature 100(2)
_diffrn_measured_fraction_theta_full 1.000
_diffrn_measured_fraction_theta_max 1.000
_diffrn_measurement_device_type 'Bruker SMART APEX'
_diffrn_measurement_method \w
_diffrn_radiation_monochromator graphite
_diffrn_radiation_source 'fine-focus sealed tube'
_diffrn_radiation_type MoK\a
_diffrn_radiation_wavelength 0.71073
_diffrn_reflns_av_R_equivalents 0.032
_diffrn_reflns_av_sigmaI/netI 0.029
_diffrn_reflns_limit_h_max 27
_diffrn_reflns_limit_h_min -26
_diffrn_reflns_limit_k_max 13
_diffrn_reflns_limit_k_min -13
_diffrn_reflns_limit_l_max 33
_diffrn_reflns_limit_l_min -32
_diffrn_reflns_number 48779
_diffrn_reflns_theta_full 27.50
_diffrn_reflns_theta_max 27.5
_diffrn_reflns_theta_min 1.1
_diffrn_standards_decay_% 0
_diffrn_standards_interval_count 0
_diffrn_standards_interval_time 0
_diffrn_standards_number 0
_exptl_absorpt_coefficient_mu 1.004
_exptl_absorpt_correction_T_max 0.971
_exptl_absorpt_correction_T_min 0.714
_exptl_absorpt_correction_type multi-scan
_exptl_absorpt_process_details '(SADABS; Sheldrick, 1996)'
_exptl_crystal_colour 'pale yellow'
_exptl_crystal_density_diffrn 1.471
_exptl_crystal_density_method 'not measured'
_exptl_crystal_description prism
_exptl_crystal_F_000 2368
_exptl_crystal_size_max 0.36
_exptl_crystal_size_mid 0.03
_exptl_crystal_size_min 0.03
_refine_diff_density_max 0.812
_refine_diff_density_min -0.798
_refine_ls_extinction_method none
_refine_ls_goodness_of_fit_ref 1.06
_refine_ls_hydrogen_treatment constr
_refine_ls_matrix_type full
_refine_ls_number_parameters 565
_refine_ls_number_reflns 12115
_refine_ls_number_restraints 38
_refine_ls_restrained_S_all 1.06
_refine_ls_R_factor_all 0.053
_refine_ls_R_factor_gt 0.033
_refine_ls_shift/su_max 0.001
_refine_ls_shift/su_mean 0.001
_refine_ls_structure_factor_coef Fsqd
_refine_ls_weighting_details 'calc w = 1/[\s^2^(Fo^2^)+(0.0362P)^2^+8.7819P] where P=(Fo^2^+2Fc^2^)/3'
_refine_ls_weighting_scheme calc
_refine_ls_wR_factor_gt 0.077
_refine_ls_wR_factor_ref 0.091
_reflns_number_gt 9043
_reflns_number_total 12115
_reflns_threshold_expression I>2\s(I)
_cod_data_source_file tk2314.cif
_cod_data_source_block I
_cod_original_cell_volume 5276.00(10)
_cod_original_sg_symbol_H-M 'P 21/n'
_cod_database_code 2220015
_cod_database_fobs_code 2220015

loop_
_symmetry_equiv_pos_as_xyz
'x, y, z'
'-x+1/2, y+1/2, -z+1/2'
'-x, -y, -z'
'x-1/2, -y-1/2, z-1/2'

loop_
_atom_site_type_symbol
_atom_site_label
_atom_site_fract_x
_atom_site_fract_y
_atom_site_fract_z
_atom_site_U_iso_or_equiv
_atom_site_adp_type
_atom_site_calc_flag
_atom_site_refinement_flags
_atom_site_occupancy
_atom_site_disorder_assembly
_atom_site_disorder_group
Sn Sn1 0.740576(10) 0.624465(18) 0.773616(8) 0.01626(6) Uani d . 1 . .
Sn Sn2 0.240598(10) 0.527516(18) 0.774258(8) 0.01660(6) Uani d . 1 . .
O O1 0.72572(11) 0.46521(19) 0.82387(9) 0.0208(4) Uani d . 1 . .
O O2 0.74811(12) 0.3133(2) 0.77179(9) 0.0285(5) Uani d . 1 . .
O O3 0.5986(4) -0.1699(6) 1.0109(5) 0.0358(16) Uani d PDU 0.50 A 1
O O4 0.6223(5) -0.0096(19) 1.0718(4) 0.063(2) Uani d PDU 0.50 A 1
O O3' 0.6225(4) -0.1780(6) 1.0239(5) 0.0358(16) Uani d PDU 0.50 A 2
O O4' 0.5957(5) -0.0086(19) 1.0602(4) 0.063(2) Uani d PD 0.50 A 2
O O5 0.22693(12) 0.36739(19) 0.82563(9) 0.0239(5) Uani d . 1 . .
O O6 0.24714(11) 0.2147(2) 0.77260(9) 0.0273(5) Uani d . 1 . .
O O7 0.1482(10) -0.2711(10) 1.0365(13) 0.039(2) Uani d PDU 0.50 B 1
O O8 0.0768(8) -0.119(3) 1.0434(7) 0.047(3) Uani d PDU 0.50 B 1
O O7' 0.1347(10) -0.2814(10) 1.0294(13) 0.039(2) Uani d PD 0.50 B 2
O O8' 0.0890(8) -0.125(3) 1.0558(7) 0.047(3) Uani d PD 0.50 B 2
N N1 0.61765(12) -0.0592(3) 1.02706(11) 0.0367(7) Uani d D 1 . .
N N2 0.11891(13) -0.1650(3) 1.02647(10) 0.0353(7) Uani d D 1 . .
C C1 0.71495(17) 0.7671(3) 0.82323(13) 0.0229(6) Uani d . 1 . .
H H1A 0.7535 0.8275 0.8394 0.027 Uiso calc R 1 . .
H H1B 0.6765 0.8193 0.7984 0.027 Uiso calc R 1 . .
C C2 0.69693(10) 0.7136(2) 0.86959(7) 0.0190(6) Uani d G 1 . .
C C3 0.63172(9) 0.6732(2) 0.85994(8) 0.0312(8) Uani d G 1 . .
H H3 0.5977 0.6815 0.8239 0.037 Uiso calc R 1 . .
C C4 0.61630(11) 0.6204(2) 0.90307(12) 0.0484(12) Uani d G 1 . .
H H4 0.5717 0.5928 0.8965 0.058 Uiso calc R 1 . .
C C5 0.66609(15) 0.6082(2) 0.95584(10) 0.0544(14) Uani d G 1 . .
H H5 0.6555 0.5721 0.9853 0.065 Uiso calc R 1 . .
C C6 0.73130(13) 0.6487(3) 0.96549(7) 0.0502(12) Uani d G 1 . .
H H6 0.7653 0.6403 1.0016 0.060 Uiso calc R 1 . .
C C7 0.74672(8) 0.7014(2) 0.92237(8) 0.0320(8) Uani d G 1 . .
H H7 0.7913 0.7290 0.9290 0.038 Uiso calc R 1 . .
C C8 0.84579(15) 0.5814(3) 0.79622(13) 0.0225(6) Uani d . 1 . .
H H8A 0.8517 0.4871 0.7904 0.027 Uiso calc R 1 . .
H H8B 0.8637 0.6322 0.7724 0.027 Uiso calc R 1 . .
C C9 0.88404(10) 0.61648(18) 0.85682(6) 0.0203(6) Uani d G 1 . .
C C10 0.88920(10) 0.52659(14) 0.89844(8) 0.0227(6) Uani d G 1 . .
H H10 0.8693 0.4424 0.8890 0.027 Uiso calc R 1 . .
C C11 0.92346(10) 0.55980(18) 0.95392(7) 0.0257(7) Uani d G 1 . .
H H11 0.9270 0.4984 0.9824 0.031 Uiso calc R 1 . .
C C12 0.95257(10) 0.6829(2) 0.96778(6) 0.0278(7) Uani d G 1 . .
H H12 0.9760 0.7056 1.0057 0.033 Uiso calc R 1 . .
C C13 0.94741(10) 0.77282(15) 0.92616(8) 0.0266(7) Uani d G 1 . .
H H13 0.9673 0.8570 0.9356 0.032 Uiso calc R 1 . .
C C14 0.91314(10) 0.73960(16) 0.87068(7) 0.0219(6) Uani d G 1 . .
H H14 0.9096 0.8010 0.8422 0.026 Uiso calc R 1 . .
C C15 0.66090(15) 0.5625(3) 0.69825(13) 0.0215(6) Uani d . 1 . .
H H15A 0.6636 0.6116 0.6663 0.026 Uiso calc R 1 . .
H H15B 0.6660 0.4681 0.6920 0.026 Uiso calc R 1 . .
C C16 0.59325(9) 0.5861(2) 0.70202(9) 0.0234(7) Uani d G 1 . .
C C17 0.56721(10) 0.49508(17) 0.72834(9) 0.0270(7) Uani d G 1 . .
H H17 0.5912 0.4166 0.7428 0.032 Uiso calc R 1 . .
C C18 0.50613(11) 0.5189(2) 0.73352(10) 0.0362(9) Uani d G 1 . .
H H18 0.4883 0.4567 0.7515 0.043 Uiso calc R 1 . .
C C19 0.47109(9) 0.6337(3) 0.71236(11) 0.0442(10) Uani d G 1 . .
H H19 0.4293 0.6500 0.7159 0.053 Uiso calc R 1 . .
C C20 0.49713(11) 0.7247(2) 0.68604(11) 0.0467(10) Uani d G 1 . .
H H20 0.4732 0.8032 0.6716 0.056 Uiso calc R 1 . .
C C21 0.55821(11) 0.70092(19) 0.68086(10) 0.0352(8) Uani d G 1 . .
H H21 0.5760 0.7631 0.6629 0.042 Uiso calc R 1 . .
C C22 0.73041(15) 0.3466(3) 0.81149(12) 0.0193(6) Uani d . 1 . .
C C23 0.71423(15) 0.2458(3) 0.84523(12) 0.0200(6) Uani d . 1 . .
H H23 0.7156 0.1561 0.8361 0.024 Uiso calc R 1 . .
C C24 0.69782(15) 0.2774(3) 0.88809(13) 0.0222(6) Uani d . 1 . .
H H24 0.6986 0.3679 0.8967 0.027 Uiso calc R 1 . .
C C25 0.67857(11) 0.18658(16) 0.92365(8) 0.0217(6) Uani d G 1 . .
C C26 0.66231(12) 0.24047(13) 0.96615(9) 0.0273(7) Uani d G 1 A .
H H26 0.6651 0.3324 0.9721 0.033 Uiso calc R 1 . .
C C27 0.64194(12) 0.15980(18) 1.00000(8) 0.0300(8) Uani d G 1 . .
H H27 0.6308 0.1966 1.0290 0.036 Uiso calc R 1 A .
C C28 0.63784(12) 0.02523(17) 0.99136(8) 0.0260(7) Uani d GD 1 A .
C C29 0.65410(13) -0.02866(13) 0.94886(9) 0.0290(8) Uani d G 1 . .
H H29 0.6513 -0.1206 0.9430 0.035 Uiso calc R 1 A .
C C30 0.67447(12) 0.05201(17) 0.91501(8) 0.0279(7) Uani d G 1 A .
H H30 0.6856 0.0152 0.8860 0.034 Uiso calc R 1 . .
C C31 0.34371(15) 0.4752(3) 0.78971(13) 0.0234(7) Uani d . 1 . .
H H31A 0.3489 0.3789 0.7916 0.028 Uiso calc R 1 . .
H H31B 0.3567 0.5082 0.7593 0.028 Uiso calc R 1 . .
C C32 0.38785(10) 0.5362(2) 0.84441(7) 0.0257(7) Uani d G 1 . .
C C33 0.39227(11) 0.4797(2) 0.89438(9) 0.0348(8) Uani d G 1 . .
H H33 0.3704 0.3988 0.8943 0.042 Uiso calc R 1 . .
C C34 0.42867(12) 0.5415(3) 0.94443(7) 0.0456(11) Uani d G 1 . .
H H34 0.4317 0.5029 0.9786 0.055 Uiso calc R 1 . .
C C35 0.46065(12) 0.6599(3) 0.94449(8) 0.0482(11) Uani d G 1 . .
H H35 0.4855 0.7021 0.9787 0.058 Uiso calc R 1 . .
C C36 0.45623(11) 0.71638(19) 0.89452(11) 0.0425(10) Uani d G 1 . .
H H36 0.4781 0.7973 0.8946 0.051 Uiso calc R 1 . .
C C37 0.41983(11) 0.6546(2) 0.84447(8) 0.0327(8) Uani d G 1 . .
H H37 0.4168 0.6932 0.8103 0.039 Uiso calc R 1 . .
C C38 0.23174(16) 0.6679(3) 0.83283(13) 0.0207(6) Uani d . 1 . .
H H38A 0.2751 0.6712 0.8650 0.025 Uiso calc R 1 . .
H H38B 0.2242 0.7552 0.8150 0.025 Uiso calc R 1 . .
C C39 0.17661(9) 0.6429(2) 0.85455(8) 0.0206(6) Uani d G 1 . .
C C40 0.18741(8) 0.5606(2) 0.89975(8) 0.0258(7) Uani d G 1 . .
H H40 0.2299 0.5198 0.9176 0.031 Uiso calc R 1 . .
C C41 0.13605(11) 0.5380(2) 0.91892(8) 0.0325(8) Uani d G 1 . .
H H41 0.1434 0.4817 0.9498 0.039 Uiso calc R 1 . .
C C42 0.07389(9) 0.5977(2) 0.89288(9) 0.0349(8) Uani d G 1 . .
H H42 0.0388 0.5822 0.9060 0.042 Uiso calc R 1 . .
C C43 0.06308(8) 0.6800(2) 0.84768(9) 0.0376(9) Uani d G 1 . .
H H43 0.0206 0.7208 0.8299 0.045 Uiso calc R 1 . .
C C44 0.11444(10) 0.7026(2) 0.82851(8) 0.0293(7) Uani d G 1 . .
H H44 0.1071 0.7589 0.7976 0.035 Uiso calc R 1 . .
C C45 0.15670(16) 0.4719(3) 0.70112(14) 0.0245(7) Uani d . 1 . .
H H45A 0.1653 0.4998 0.6679 0.029 Uiso calc R 1 . .
H H45B 0.1527 0.3753 0.7000 0.029 Uiso calc R 1 . .
C C46 0.09086(9) 0.5305(2) 0.69842(10) 0.0258(7) Uani d G 1 . .
C C47 0.05407(12) 0.4697(2) 0.72566(10) 0.0370(9) Uani d G 1 . .
H H47 0.0697 0.3901 0.7452 0.044 Uiso calc R 1 . .
C C48 -0.00562(12) 0.5252(3) 0.72425(12) 0.0517(12) Uani d G 1 . .
H H48 -0.0308 0.4836 0.7429 0.062 Uiso calc R 1 . .
C C49 -0.02853(10) 0.6416(3) 0.69561(12) 0.0561(13) Uani d G 1 . .
H H49 -0.0693 0.6795 0.6946 0.067 Uiso calc R 1 . .
C C50 0.00826(13) 0.7024(2) 0.66837(11) 0.0506(12) Uani d G 1 . .
H H50 -0.0074 0.7820 0.6488 0.061 Uiso calc R 1 . .
C C51 0.06795(12) 0.6469(2) 0.66978(10) 0.0353(8) Uani d G 1 . .
H H51 0.0931 0.6885 0.6512 0.042 Uiso calc R 1 . .
C C52 0.23218(15) 0.2495(3) 0.81304(13) 0.0198(6) Uani d . 1 . .
C C53 0.21856(16) 0.1483(3) 0.84854(13) 0.0211(6) Uani d . 1 . .
H H53 0.2298 0.0597 0.8450 0.025 Uiso calc R 1 . .
C C54 0.19105(17) 0.1782(3) 0.88532(13) 0.0254(7) Uani d . 1 . .
H H54 0.1828 0.2683 0.8893 0.030 Uiso calc R 1 . .
C C55 0.17221(12) 0.08569(17) 0.92023(9) 0.0255(7) Uani d G 1 . .
C C56 0.13401(15) 0.13270(16) 0.94915(12) 0.0541(13) Uani d G 1 B .
H H56 0.1202 0.2217 0.9454 0.065 Uiso calc R 1 . .
C C57 0.11599(14) 0.0494(2) 0.98357(11) 0.0567(14) Uani d G 1 . .
H H57 0.0899 0.0816 1.0033 0.068 Uiso calc R 1 B .
C C58 0.13617(13) -0.08082(19) 0.98908(9) 0.0283(7) Uani d GD 1 B .
C C59 0.17438(12) -0.12784(15) 0.96017(9) 0.0288(7) Uani d G 1 . .
H H59 0.1882 -0.2169 0.9639 0.035 Uiso calc R 1 B .
C C60 0.19240(11) -0.04458(19) 0.92574(9) 0.0265(7) Uani d G 1 B .
H H60 0.2185 -0.0767 0.9060 0.032 Uiso calc R 1 . .

loop_
_atom_site_aniso_label
_atom_site_aniso_U_11
_atom_site_aniso_U_22
_atom_site_aniso_U_33
_atom_site_aniso_U_12
_atom_site_aniso_U_13
_atom_site_aniso_U_23
Sn1 0.02067(11) 0.01290(10) 0.01803(10) -0.00047(8) 0.01050(8) -0.00080(8)
Sn2 0.01892(10) 0.01368(10) 0.02153(11) 0.00060(8) 0.01256(8) -0.00001(8)
O1 0.0309(12) 0.0125(10) 0.0231(11) -0.0006(9) 0.0149(10) -0.0016(8)
O2 0.0385(14) 0.0240(12) 0.0296(12) 0.0031(10) 0.0203(11) -0.0003(10)
O3 0.046(5) 0.0261(15) 0.041(4) -0.009(2) 0.023(4) 0.0018(18)
O4 0.120(7) 0.0448(19) 0.049(4) -0.019(6) 0.060(4) -0.008(3)
O3' 0.046(5) 0.0261(15) 0.041(4) -0.009(2) 0.023(4) 0.0018(18)
O4' 0.120(7) 0.0448(19) 0.049(4) -0.019(6) 0.060(4) -0.008(3)
O5 0.0386(13) 0.0129(10) 0.0305(12) 0.0013(9) 0.0247(11) 0.0013(9)
O6 0.0357(13) 0.0235(12) 0.0315(12) 0.0019(10) 0.0228(11) -0.0018(10)
O7 0.035(7) 0.039(2) 0.037(6) -0.014(3) 0.008(5) 0.013(2)
O8 0.084(5) 0.043(3) 0.029(6) -0.018(4) 0.040(5) -0.004(6)
O7' 0.035(7) 0.039(2) 0.037(6) -0.014(3) 0.008(5) 0.013(2)
O8' 0.084(5) 0.043(3) 0.029(6) -0.018(4) 0.040(5) -0.004(6)
N1 0.063(2) 0.0263(16) 0.0308(16) -0.0070(15) 0.0295(16) -0.0007(13)
N2 0.0500(19) 0.0320(17) 0.0264(15) -0.0184(15) 0.0172(14) -0.0017(13)
C1 0.0378(18) 0.0084(13) 0.0267(16) -0.0008(12) 0.0169(14) -0.0032(12)
C2 0.0235(15) 0.0129(13) 0.0246(15) 0.0027(11) 0.0135(13) -0.0024(12)
C3 0.0278(17) 0.0282(17) 0.043(2) -0.0029(14) 0.0192(16) -0.0153(16)
C4 0.057(3) 0.0265(19) 0.091(4) -0.0157(18) 0.062(3) -0.022(2)
C5 0.108(4) 0.0225(19) 0.066(3) 0.013(2) 0.070(3) 0.0097(19)
C6 0.075(3) 0.051(3) 0.033(2) 0.032(2) 0.030(2) 0.0167(19)
C7 0.0285(18) 0.042(2) 0.0258(17) 0.0099(15) 0.0105(14) -0.0001(15)
C8 0.0256(16) 0.0215(15) 0.0253(16) 0.0038(13) 0.0152(13) 0.0028(13)
C9 0.0186(15) 0.0209(15) 0.0253(16) 0.0035(12) 0.0127(13) 0.0033(12)
C10 0.0217(15) 0.0198(15) 0.0293(17) 0.0035(12) 0.0127(13) 0.0056(13)
C11 0.0248(16) 0.0286(17) 0.0275(17) 0.0080(14) 0.0140(14) 0.0099(14)
C12 0.0263(17) 0.0344(18) 0.0230(16) 0.0053(14) 0.0098(14) -0.0028(14)
C13 0.0250(16) 0.0219(16) 0.0337(18) 0.0021(13) 0.0119(14) -0.0034(14)
C14 0.0222(15) 0.0189(15) 0.0291(16) 0.0037(12) 0.0146(13) 0.0057(12)
C15 0.0237(16) 0.0210(15) 0.0223(15) -0.0019(12) 0.0115(13) -0.0034(12)
C16 0.0212(16) 0.0246(16) 0.0233(16) -0.0016(13) 0.0071(13) -0.0064(13)
C17 0.0287(17) 0.0275(17) 0.0257(17) -0.0075(14) 0.0112(14) -0.0077(14)
C18 0.0291(19) 0.049(2) 0.0323(19) -0.0132(17) 0.0134(16) -0.0112(17)
C19 0.0226(18) 0.069(3) 0.043(2) -0.0029(18) 0.0144(17) -0.010(2)
C20 0.031(2) 0.054(3) 0.054(3) 0.0162(19) 0.0138(19) 0.002(2)
C21 0.0315(19) 0.034(2) 0.040(2) 0.0057(15) 0.0131(16) 0.0026(16)
C22 0.0207(15) 0.0162(14) 0.0223(15) 0.0007(12) 0.0094(12) -0.0022(12)
C23 0.0235(15) 0.0118(14) 0.0251(15) -0.0007(11) 0.0097(13) 0.0009(11)
C24 0.0281(16) 0.0139(14) 0.0275(16) -0.0021(12) 0.0137(13) -0.0006(12)
C25 0.0275(16) 0.0177(14) 0.0230(15) -0.0006(12) 0.0130(13) 0.0005(12)
C26 0.041(2) 0.0175(15) 0.0290(17) 0.0022(14) 0.0197(15) -0.0006(13)
C27 0.046(2) 0.0271(17) 0.0273(17) 0.0006(15) 0.0255(16) -0.0036(14)
C28 0.0375(19) 0.0219(16) 0.0228(16) -0.0024(14) 0.0162(15) 0.0008(13)
C29 0.048(2) 0.0177(16) 0.0295(18) -0.0028(14) 0.0237(17) -0.0017(13)
C30 0.044(2) 0.0207(15) 0.0280(17) -0.0046(14) 0.0242(16) -0.0037(13)
C31 0.0234(16) 0.0205(15) 0.0306(17) 0.0049(12) 0.0152(14) 0.0003(13)
C32 0.0178(15) 0.0264(17) 0.0331(18) 0.0069(13) 0.0098(14) 0.0017(14)
C33 0.0247(18) 0.048(2) 0.0314(19) 0.0064(16) 0.0106(15) 0.0059(17)
C34 0.028(2) 0.076(3) 0.031(2) 0.010(2) 0.0098(16) 0.003(2)
C35 0.0255(19) 0.068(3) 0.043(2) 0.008(2) 0.0039(17) -0.020(2)
C36 0.0274(19) 0.035(2) 0.058(3) 0.0038(16) 0.0083(18) -0.0115(19)
C37 0.0241(17) 0.0282(18) 0.044(2) 0.0077(14) 0.0114(16) 0.0036(16)
C38 0.0283(16) 0.0136(14) 0.0254(16) 0.0005(12) 0.0160(13) -0.0013(12)
C39 0.0265(16) 0.0176(15) 0.0214(15) 0.0026(12) 0.0133(13) -0.0015(12)
C40 0.0308(17) 0.0246(16) 0.0266(17) 0.0092(14) 0.0161(14) 0.0039(13)
C41 0.050(2) 0.0233(17) 0.0348(19) 0.0058(15) 0.0287(18) 0.0055(14)
C42 0.034(2) 0.042(2) 0.041(2) -0.0001(16) 0.0278(17) -0.0043(17)
C43 0.0273(18) 0.056(2) 0.0338(19) 0.0129(17) 0.0167(16) 0.0014(18)
C44 0.0311(18) 0.0361(19) 0.0250(17) 0.0106(15) 0.0155(14) 0.0043(14)
C45 0.0260(16) 0.0216(16) 0.0281(17) -0.0034(13) 0.0127(14) -0.0052(13)
C46 0.0207(16) 0.0269(17) 0.0284(17) -0.0036(13) 0.0076(14) -0.0088(13)
C47 0.033(2) 0.034(2) 0.051(2) -0.0086(16) 0.0228(18) -0.0098(17)
C48 0.029(2) 0.066(3) 0.066(3) -0.012(2) 0.024(2) -0.022(2)
C49 0.024(2) 0.079(3) 0.056(3) 0.012(2) 0.0045(19) -0.026(3)
C50 0.043(2) 0.047(3) 0.043(2) 0.019(2) -0.0054(19) -0.011(2)
C51 0.033(2) 0.033(2) 0.0335(19) 0.0032(16) 0.0055(16) -0.0051(16)
C52 0.0217(15) 0.0124(14) 0.0301(16) -0.0002(11) 0.0151(13) 0.0011(12)
C53 0.0278(16) 0.0114(13) 0.0265(16) -0.0008(12) 0.0130(13) 0.0007(12)
C54 0.0351(18) 0.0152(14) 0.0302(17) -0.0009(13) 0.0173(15) -0.0025(13)
C55 0.0369(19) 0.0210(15) 0.0247(16) -0.0049(14) 0.0185(15) -0.0006(13)
C56 0.106(4) 0.0200(18) 0.075(3) 0.008(2) 0.078(3) 0.0062(19)
C57 0.110(4) 0.027(2) 0.073(3) 0.003(2) 0.080(3) 0.002(2)
C58 0.041(2) 0.0245(17) 0.0223(16) -0.0130(15) 0.0158(15) -0.0032(13)
C59 0.0326(18) 0.0236(16) 0.0310(18) -0.0021(14) 0.0129(15) 0.0034(14)
C60 0.0326(18) 0.0217(16) 0.0297(17) -0.0009(13) 0.0169(15) 0.0009(13)

loop_
_atom_type_symbol
_atom_type_description
_atom_type_scat_dispersion_real
_atom_type_scat_dispersion_imag
_atom_type_scat_source
C C 0.0033 0.0016 'International Tables Vol C Tables 4.2.6.8 and 6.1.1.4'
H H 0.0000 0.0000 'International Tables Vol C Tables 4.2.6.8 and 6.1.1.4'
N N 0.0061 0.0033 'International Tables Vol C Tables 4.2.6.8 and 6.1.1.4'
O O 0.0106 0.0060 'International Tables Vol C Tables 4.2.6.8 and 6.1.1.4'
Sn Sn -0.6537 1.4246 'International Tables Vol C Tables 4.2.6.8 and 6.1.1.4'

loop_
_geom_angle_atom_site_label_1
_geom_angle_atom_site_label_2
_geom_angle_atom_site_label_3
_geom_angle_site_symmetry_3
_geom_angle
C1 Sn1 C15 . 116.64(12)
C1 Sn1 C8 . 117.02(13)
C15 Sn1 C8 . 125.49(12)
C1 Sn1 O1 . 91.07(9)
C15 Sn1 O1 . 94.51(10)
C8 Sn1 O1 . 93.42(10)
C1 Sn1 O2 2_656 80.82(10)
C15 Sn1 O2 2_656 89.00(10)
C8 Sn1 O2 2_656 90.47(10)
O1 Sn1 O2 2_656 171.89(8)
C45 Sn2 C38 . 122.28(12)
C45 Sn2 C31 . 123.99(12)
C38 Sn2 C31 . 112.99(12)
C45 Sn2 O5 . 94.59(11)
C38 Sn2 O5 . 89.97(9)
C31 Sn2 O5 . 93.75(10)
C45 Sn2 O6 2_556 88.74(10)
C38 Sn2 O6 2_556 83.09(10)
C31 Sn2 O6 2_556 89.43(10)
O5 Sn2 O6 2_556 173.04(8)
C22 O1 Sn1 . 121.17(19)
C22 O2 Sn1 2_646 139.0(2)
C52 O5 Sn2 . 120.44(19)
C52 O6 Sn2 2_546 141.3(2)
O3 N1 O4 . 126.9(12)
O3' N1 O4' . 121.7(12)
O3 N1 C28 . 118.3(7)
O3' N1 C28 . 119.6(7)
O4 N1 C28 . 114.8(10)
O4' N1 C28 . 118.7(11)
O7' N2 O8' . 118(3)
O7 N2 O8 . 130(2)
O7' N2 C58 . 118.8(18)
O7 N2 C58 . 115.1(18)
O8' N2 C58 . 122.7(16)
O8 N2 C58 . 114.7(15)
C2 C1 Sn1 . 115.87(18)
C2 C1 H1A . 108.3
Sn1 C1 H1A . 108.3
C2 C1 H1B . 108.3
Sn1 C1 H1B . 108.3
H1A C1 H1B . 107.4
C3 C2 C7 . 120.0
C3 C2 C1 . 120.75(19)
C7 C2 C1 . 119.23(19)
C2 C3 C4 . 120.0
C2 C3 H3 . 120.0
C4 C3 H3 . 120.0
C5 C4 C3 . 120.0
C5 C4 H4 . 120.0
C3 C4 H4 . 120.0
C4 C5 C6 . 120.0
C4 C5 H5 . 120.0
C6 C5 H5 . 120.0
C5 C6 C7 . 120.0
C5 C6 H6 . 120.0
C7 C6 H6 . 120.0
C6 C7 C2 . 120.0
C6 C7 H7 . 120.0
C2 C7 H7 . 120.0
C9 C8 Sn1 . 109.68(17)
C9 C8 H8A . 109.7
Sn1 C8 H8A . 109.7
C9 C8 H8B . 109.7
Sn1 C8 H8B . 109.7
H8A C8 H8B . 108.2
C10 C9 C14 . 120.0
C10 C9 C8 . 120.19(17)
C14 C9 C8 . 119.81(17)
C9 C10 C11 . 120.0
C9 C10 H10 . 120.0
C11 C10 H10 . 120.0
C12 C11 C10 . 120.0
C12 C11 H11 . 120.0
C10 C11 H11 . 120.0
C11 C12 C13 . 120.0
C11 C12 H12 . 120.0
C13 C12 H12 . 120.0
C14 C13 C12 . 120.0
C14 C13 H13 . 120.0
C12 C13 H13 . 120.0
C13 C14 C9 . 120.0
C13 C14 H14 . 120.0
C9 C14 H14 . 120.0
C16 C15 Sn1 . 110.42(18)
C16 C15 H15A . 109.6
Sn1 C15 H15A . 109.6
C16 C15 H15B . 109.6
Sn1 C15 H15B . 109.6
H15A C15 H15B . 108.1
C17 C16 C21 . 120.0
C17 C16 C15 . 119.98(18)
C21 C16 C15 . 119.98(18)
C18 C17 C16 . 120.0
C18 C17 H17 . 120.0
C16 C17 H17 . 120.0
C17 C18 C19 . 120.0
C17 C18 H18 . 120.0
C19 C18 H18 . 120.0
C20 C19 C18 . 120.0
C20 C19 H19 . 120.0
C18 C19 H19 . 120.0
C19 C20 C21 . 120.0
C19 C20 H20 . 120.0
C21 C20 H20 . 120.0
C20 C21 C16 . 120.0
C20 C21 H21 . 120.0
C16 C21 H21 . 120.0
O1 C22 O2 . 122.5(3)
O1 C22 C23 . 117.2(3)
O2 C22 C23 . 120.2(3)
C24 C23 C22 . 121.6(3)
C24 C23 H23 . 119.2
C22 C23 H23 . 119.2
C23 C24 C25 . 126.7(3)
C23 C24 H24 . 116.6
C25 C24 H24 . 116.6
C26 C25 C30 . 120.0
C26 C25 C24 . 117.50(17)
C30 C25 C24 . 122.48(17)
C25 C26 C27 . 120.0
C25 C26 H26 . 120.0
C27 C26 H26 . 120.0
C26 C27 C28 . 120.0
C26 C27 H27 . 120.0
C28 C27 H27 . 120.0
C29 C28 C27 . 120.0
C29 C28 N1 . 119.86(17)
C27 C28 N1 . 120.13(17)
C28 C29 C30 . 120.0
C28 C29 H29 . 120.0
C30 C29 H29 . 120.0
C29 C30 C25 . 120.0
C29 C30 H30 . 120.0
C25 C30 H30 . 120.0
C32 C31 Sn2 . 107.96(18)
C32 C31 H31A . 110.1
Sn2 C31 H31A . 110.1
C32 C31 H31B . 110.1
Sn2 C31 H31B . 110.1
H31A C31 H31B . 108.4
C33 C32 C37 . 120.0
C33 C32 C31 . 120.21(19)
C37 C32 C31 . 119.60(18)
C32 C33 C34 . 120.0
C32 C33 H33 . 120.0
C34 C33 H33 . 120.0
C33 C34 C35 . 120.0
C33 C34 H34 . 120.0
C35 C34 H34 . 120.0
C36 C35 C34 . 120.0
C36 C35 H35 . 120.0
C34 C35 H35 . 120.0
C35 C36 C37 . 120.0
C35 C36 H36 . 120.0
C37 C36 H36 . 120.0
C36 C37 C32 . 120.0
C36 C37 H37 . 120.0
C32 C37 H37 . 120.0
C39 C38 Sn2 . 116.21(18)
C39 C38 H38A . 108.2
Sn2 C38 H38A . 108.2
C39 C38 H38B . 108.2
Sn2 C38 H38B . 108.2
H38A C38 H38B . 107.4
C40 C39 C44 . 120.0
C40 C39 C38 . 120.74(17)
C44 C39 C38 . 119.26(17)
C39 C40 C41 . 120.0
C39 C40 H40 . 120.0
C41 C40 H40 . 120.0
C42 C41 C40 . 120.0
C42 C41 H41 . 120.0
C40 C41 H41 . 120.0
C41 C42 C43 . 120.0
C41 C42 H42 . 120.0
C43 C42 H42 . 120.0
C44 C43 C42 . 120.0
C44 C43 H43 . 120.0
C42 C43 H43 . 120.0
C43 C44 C39 . 120.0
C43 C44 H44 . 120.0
C39 C44 H44 . 120.0
C46 C45 Sn2 . 113.29(19)
C46 C45 H45A . 108.9
Sn2 C45 H45A . 108.9
C46 C45 H45B . 108.9
Sn2 C45 H45B . 108.9
H45A C45 H45B . 107.7
C47 C46 C51 . 120.0
C47 C46 C45 . 120.02(19)
C51 C46 C45 . 119.97(19)
C46 C47 C48 . 120.0
C46 C47 H47 . 120.0
C48 C47 H47 . 120.0
C47 C48 C49 . 120.0
C47 C48 H48 . 120.0
C49 C48 H48 . 120.0
C50 C49 C48 . 120.0
C50 C49 H49 . 120.0
C48 C49 H49 . 120.0
C49 C50 C51 . 120.0
C49 C50 H50 . 120.0
C51 C50 H50 . 120.0
C50 C51 C46 . 120.0
C50 C51 H51 . 120.0
C46 C51 H51 . 120.0
O6 C52 O5 . 124.0(3)
O6 C52 C53 . 119.5(3)
O5 C52 C53 . 116.4(3)
C54 C53 C52 . 121.9(3)
C54 C53 H53 . 119.0
C52 C53 H53 . 119.0
C53 C54 C55 . 126.4(3)
C53 C54 H54 . 116.8
C55 C54 H54 . 116.8
C56 C55 C60 . 120.0
C56 C55 C54 . 117.85(18)
C60 C55 C54 . 122.14(18)
C57 C56 C55 . 120.0
C57 C56 H56 . 120.0
C55 C56 H56 . 120.0
C56 C57 C58 . 120.0
C56 C57 H57 . 120.0
C58 C57 H57 . 120.0
C57 C58 C59 . 120.0
C57 C58 N2 . 119.3(2)
C59 C58 N2 . 120.7(2)
C60 C59 C58 . 120.0
C60 C59 H59 . 120.0
C58 C59 H59 . 120.0
C59 C60 C55 . 120.0
C59 C60 H60 . 120.0
C55 C60 H60 . 120.0

loop_
_geom_bond_atom_site_label_1
_geom_bond_atom_site_label_2
_geom_bond_site_symmetry_2
_geom_bond_distance
Sn1 C1 . 2.149(3)
Sn1 C15 . 2.153(3)
Sn1 C8 . 2.156(3)
Sn1 O1 . 2.182(2)
Sn1 O2 2_656 2.320(2)
Sn2 C45 . 2.144(3)
Sn2 C38 . 2.149(3)
Sn2 C31 . 2.164(3)
Sn2 O5 . 2.199(2)
Sn2 O6 2_556 2.334(2)
O1 C22 . 1.267(3)
O2 C22 . 1.272(3)
O2 Sn1 2_646 2.320(2)
O3 N1 . 1.222(6)
O4 N1 . 1.235(7)
O3' N1 . 1.223(6)
O4' N1 . 1.238(7)
O5 C52 . 1.264(3)
O6 C52 . 1.259(3)
O6 Sn2 2_546 2.334(2)
O7 N2 . 1.231(7)
O8 N2 . 1.240(7)
O7' N2 . 1.230(7)
O8' N2 . 1.235(7)
N1 C28 . 1.447(3)
N2 C58 . 1.446(3)
C1 C2 . 1.499(3)
C1 H1A . 0.9900
C1 H1B . 0.9900
C2 C3 . 1.3900
C2 C7 . 1.3900
C3 C4 . 1.3900
C3 H3 . 0.9500
C4 C5 . 1.3900
C4 H4 . 0.9500
C5 C6 . 1.3900
C5 H5 . 0.9500
C6 C7 . 1.3900
C6 H6 . 0.9500
C7 H7 . 0.9500
C8 C9 . 1.518(3)
C8 H8A . 0.9900
C8 H8B . 0.9900
C9 C10 . 1.3900
C9 C14 . 1.3900
C10 C11 . 1.3900
C10 H10 . 0.9500
C11 C12 . 1.3900
C11 H11 . 0.9500
C12 C13 . 1.3900
C12 H12 . 0.9500
C13 C14 . 1.3900
C13 H13 . 0.9500
C14 H14 . 0.9500
C15 C16 . 1.512(3)
C15 H15A . 0.9900
C15 H15B . 0.9900
C16 C17 . 1.3900
C16 C21 . 1.3900
C17 C18 . 1.3900
C17 H17 . 0.9500
C18 C19 . 1.3900
C18 H18 . 0.9500
C19 C20 . 1.3900
C19 H19 . 0.9500
C20 C21 . 1.3900
C20 H20 . 0.9500
C21 H21 . 0.9500
C22 C23 . 1.476(4)
C23 C24 . 1.327(4)
C23 H23 . 0.9500
C24 C25 . 1.473(3)
C24 H24 . 0.9500
C25 C26 . 1.3900
C25 C30 . 1.3900
C26 C27 . 1.3900
C26 H26 . 0.9500
C27 C28 . 1.3900
C27 H27 . 0.9500
C28 C29 . 1.3900
C29 C30 . 1.3900
C29 H29 . 0.9500
C30 H30 . 0.9500
C31 C32 . 1.513(4)
C31 H31A . 0.9900
C31 H31B . 0.9900
C32 C33 . 1.3900
C32 C37 . 1.3900
C33 C34 . 1.3900
C33 H33 . 0.9500
C34 C35 . 1.3900
C34 H34 . 0.9500
C35 C36 . 1.3900
C35 H35 . 0.9500
C36 C37 . 1.3900
C36 H36 . 0.9500
C37 H37 . 0.9500
C38 C39 . 1.513(3)
C38 H38A . 0.9900
C38 H38B . 0.9900
C39 C40 . 1.3900
C39 C44 . 1.3900
C40 C41 . 1.3900
C40 H40 . 0.9500
C41 C42 . 1.3900
C41 H41 . 0.9500
C42 C43 . 1.3900
C42 H42 . 0.9500
C43 C44 . 1.3900
C43 H43 . 0.9500
C44 H44 . 0.9500
C45 C46 . 1.513(3)
C45 H45A . 0.9900
C45 H45B . 0.9900
C46 C47 . 1.3900
C46 C51 . 1.3900
C47 C48 . 1.3900
C47 H47 . 0.9500
C48 C49 . 1.3900
C48 H48 . 0.9500
C49 C50 . 1.3900
C49 H49 . 0.9500
C50 C51 . 1.3900
C50 H50 . 0.9500
C51 H51 . 0.9500
C52 C53 . 1.485(4)
C53 C54 . 1.334(4)
C53 H53 . 0.9500
C54 C55 . 1.468(3)
C54 H54 . 0.9500
C55 C56 . 1.3900
C55 C60 . 1.3900
C56 C57 . 1.3900
C56 H56 . 0.9500
C57 C58 . 1.3900
C57 H57 . 0.9500
C58 C59 . 1.3900
C59 C60 . 1.3900
C59 H59 . 0.9500
C60 H60 . 0.9500

loop_
_geom_torsion_atom_site_label_1
_geom_torsion_atom_site_label_2
_geom_torsion_atom_site_label_3
_geom_torsion_atom_site_label_4
_geom_torsion_site_symmetry_1
_geom_torsion
C1 Sn1 O1 C22 . 175.8(2)
C15 Sn1 O1 C22 . 58.9(2)
C8 Sn1 O1 C22 . -67.1(2)
C45 Sn2 O5 C52 . 62.7(3)
C38 Sn2 O5 C52 . -174.9(3)
C31 Sn2 O5 C52 . -61.9(3)
C15 Sn1 C1 C2 . 94.9(2)
C8 Sn1 C1 C2 . -95.0(2)
O1 Sn1 C1 C2 . -0.6(2)
O2 Sn1 C1 C2 2_656 179.2(2)
Sn1 C1 C2 C3 . -85.2(2)
Sn1 C1 C2 C7 . 93.0(2)
C7 C2 C3 C4 . 0.0
C1 C2 C3 C4 . 178.2(2)
C2 C3 C4 C5 . 0.0
C3 C4 C5 C6 . 0.0
C4 C5 C6 C7 . 0.0
C5 C6 C7 C2 . 0.0
C3 C2 C7 C6 . 0.0
C1 C2 C7 C6 . -178.2(2)
C1 Sn1 C8 C9 . 22.8(2)
C15 Sn1 C8 C9 . -168.14(16)
O1 Sn1 C8 C9 . -70.14(18)
O2 Sn1 C8 C9 2_656 102.75(18)
Sn1 C8 C9 C10 . 86.16(19)
Sn1 C8 C9 C14 . -92.93(18)
C14 C9 C10 C11 . 0.0
C8 C9 C10 C11 . -179.1(2)
C9 C10 C11 C12 . 0.0
C10 C11 C12 C13 . 0.0
C11 C12 C13 C14 . 0.0
C12 C13 C14 C9 . 0.0
C10 C9 C14 C13 . 0.0
C8 C9 C14 C13 . 179.1(2)
C1 Sn1 C15 C16 . -22.7(2)
C8 Sn1 C15 C16 . 168.22(17)
O1 Sn1 C15 C16 . 70.77(19)
O2 Sn1 C15 C16 2_656 -101.91(19)
Sn1 C15 C16 C17 . -83.3(2)
Sn1 C15 C16 C21 . 94.47(19)
C21 C16 C17 C18 . 0.0
C15 C16 C17 C18 . 177.8(2)
C16 C17 C18 C19 . 0.0
C17 C18 C19 C20 . 0.0
C18 C19 C20 C21 . 0.0
C19 C20 C21 C16 . 0.0
C17 C16 C21 C20 . 0.0
C15 C16 C21 C20 . -177.8(2)
Sn1 O1 C22 O2 . 4.7(4)
Sn1 O1 C22 C23 . -175.23(19)
Sn1 O2 C22 O1 2_646 -175.1(2)
Sn1 O2 C22 C23 2_646 4.8(5)
O1 C22 C23 C24 . -2.4(4)
O2 C22 C23 C24 . 177.7(3)
C22 C23 C24 C25 . 177.8(3)
C23 C24 C25 C26 . -179.2(3)
C23 C24 C25 C30 . -1.0(4)
C30 C25 C26 C27 . 0.0
C24 C25 C26 C27 . 178.2(2)
C25 C26 C27 C28 . 0.0
C26 C27 C28 C29 . 0.0
C26 C27 C28 N1 . 179.1(2)
O3 N1 C28 C29 . -18.7(4)
O3' N1 C28 C29 . 8.5(4)
O4 N1 C28 C29 . 160.8(5)
O4' N1 C28 C29 . -171.4(4)
O3 N1 C28 C27 . 162.2(4)
O3' N1 C28 C27 . -170.6(4)
O4 N1 C28 C27 . -18.3(5)
O4' N1 C28 C27 . 9.5(4)
C27 C28 C29 C30 . 0.0
N1 C28 C29 C30 . -179.1(2)
C28 C29 C30 C25 . 0.0
C26 C25 C30 C29 . 0.0
C24 C25 C30 C29 . -178.1(2)
C45 Sn2 C31 C32 . 178.15(17)
C38 Sn2 C31 C32 . 7.8(2)
O5 Sn2 C31 C32 . -83.74(19)
O6 Sn2 C31 C32 2_556 90.06(18)
Sn2 C31 C32 C33 . 77.7(2)
Sn2 C31 C32 C37 . -97.25(18)
C37 C32 C33 C34 . 0.0
C31 C32 C33 C34 . -175.0(2)
C32 C33 C34 C35 . 0.0
C33 C34 C35 C36 . 0.0
C34 C35 C36 C37 . 0.0
C35 C36 C37 C32 . 0.0
C33 C32 C37 C36 . 0.0
C31 C32 C37 C36 . 175.0(2)
C45 Sn2 C38 C39 . 52.1(2)
C31 Sn2 C38 C39 . -137.34(19)
O5 Sn2 C38 C39 . -43.3(2)
O6 Sn2 C38 C39 2_556 136.2(2)
Sn2 C38 C39 C40 . 85.3(2)
Sn2 C38 C39 C44 . -94.2(2)
C44 C39 C40 C41 . 0.0
C38 C39 C40 C41 . -179.5(2)
C39 C40 C41 C42 . 0.0
C40 C41 C42 C43 . 0.0
C41 C42 C43 C44 . 0.0
C42 C43 C44 C39 . 0.0
C40 C39 C44 C43 . 0.0
C38 C39 C44 C43 . 179.5(2)
C38 Sn2 C45 C46 . -5.7(3)
C31 Sn2 C45 C46 . -175.18(18)
O5 Sn2 C45 C46 . 87.2(2)
O6 Sn2 C45 C46 2_556 -86.7(2)
Sn2 C45 C46 C47 . -84.2(2)
Sn2 C45 C46 C51 . 94.3(2)
C51 C46 C47 C48 . 0.0
C45 C46 C47 C48 . 178.5(2)
C46 C47 C48 C49 . 0.0
C47 C48 C49 C50 . 0.0
C48 C49 C50 C51 . 0.0
C49 C50 C51 C46 . 0.0
C47 C46 C51 C50 . 0.0
C45 C46 C51 C50 . -178.5(2)
Sn2 O6 C52 O5 2_546 -176.0(2)
Sn2 O6 C52 C53 2_546 3.1(5)
Sn2 O5 C52 O6 . 2.2(4)
Sn2 O5 C52 C53 . -176.9(2)
O6 C52 C53 C54 . -167.7(3)
O5 C52 C53 C54 . 11.4(5)
C52 C53 C54 C55 . 176.5(3)
C53 C54 C55 C56 . -169.4(3)
C53 C54 C55 C60 . 11.8(5)
C60 C55 C56 C57 . 0.0
C54 C55 C56 C57 . -178.8(2)
C55 C56 C57 C58 . 0.0
C56 C57 C58 C59 . 0.0
C56 C57 C58 N2 . 178.0(2)
O7' N2 C58 C57 . 177.1(10)
O7 N2 C58 C57 . -167.7(10)
O8' N2 C58 C57 . -3.0(10)
O8 N2 C58 C57 . 12.3(10)
O7' N2 C58 C59 . -4.9(10)
O7 N2 C58 C59 . 10.2(10)
O8' N2 C58 C59 . 175.0(10)
O8 N2 C58 C59 . -169.8(10)
C57 C58 C59 C60 . 0.0
N2 C58 C59 C60 . -177.9(2)
C58 C59 C60 C55 . 0.0
C56 C55 C60 C59 . 0.0
C54 C55 C60 C59 . 178.7(3)
